data_4022350
loop_
_publ_author_name
'Naoya Morohashi'
'Hiroshi Katagiri'
'Nobuhiko Iki'
'Yusuke Yamane'
'Chizuko Kabuto'
'Tetsutaro Hattori'
'Sotaro Miyano'

_publ_section_title
;
 Synthesis of All Stereoisomers of Sulfinylcalix[4]arenes
;
_journal_name_full 'Journal of Organic Chemistry'
_journal_page_first 2324
_journal_page_last 2333
_journal_paper_doi 10.1021/jo026801x
_journal_volume 68
_journal_year 2003
_chemical_formula_moiety 'C70 H76 Cl2 O4 S4 '
_chemical_formula_sum 'C70 H76 Cl2 O4 S4'
_chemical_formula_weight 1180.51
_space_group_IT_number 15
_symmetry_cell_setting monoclinic
_symmetry_Int_Tables_number 15
_symmetry_space_group_name_Hall '-C 2yc'
_symmetry_space_group_name_H-M 'C 1 2/c 1'
_cell_angle_alpha 90
_cell_angle_beta 100.260(9)
_cell_angle_gamma 90
_cell_formula_units_Z 4
_cell_length_a 21.617(1)
_cell_length_b 15.6187(9)
_cell_length_c 20.908(2)
_cell_measurement_reflns_used 7538
_cell_measurement_temperature 223.2
_cell_measurement_theta_max 27.5
_cell_measurement_theta_min 2.0
_cell_volume 6946.4(8)
_computing_cell_refinement CRYSTALCLEAR
_computing_data_collection CRYSTALCLEAR
_computing_data_reduction 'teXsan Ver. 1.11'
_computing_publication_material 'teXsan Ver. 1.11'
_computing_structure_refinement 'teXsan Ver. 1.10'
_computing_structure_solution SIR92
_diffrn_detector_area_resol_mean 7.32
_diffrn_measured_fraction_theta_full 0.9791
_diffrn_measured_fraction_theta_max 0.9791
_diffrn_measurement_device_type 'Rigaku/MSC Mercury CCD'
_diffrn_measurement_method \w
_diffrn_radiation_type 'Mo K\a'
_diffrn_radiation_wavelength 0.7107
_diffrn_reflns_av_R_equivalents 0.030
_diffrn_reflns_limit_h_max 28
_diffrn_reflns_limit_h_min -27
_diffrn_reflns_limit_k_max 20
_diffrn_reflns_limit_k_min -20
_diffrn_reflns_limit_l_max 27
_diffrn_reflns_limit_l_min -25
_diffrn_reflns_number 32460
_diffrn_reflns_theta_full 27.47
_diffrn_reflns_theta_max 27.47
_exptl_absorpt_coefficient_mu 0.257
_exptl_absorpt_correction_T_max 0.950
_exptl_absorpt_correction_T_min 0.760
_exptl_absorpt_correction_type none
_exptl_crystal_colour Colorless
_exptl_crystal_density_diffrn 1.129
_exptl_crystal_density_method 'not measured'
_exptl_crystal_description Prism
_exptl_crystal_size_max 0.400
_exptl_crystal_size_mid 0.250
_exptl_crystal_size_min 0.200
_refine_diff_density_max 0.32
_refine_diff_density_min -0.21
_refine_ls_extinction_method none
_refine_ls_goodness_of_fit_ref 1.898
_refine_ls_hydrogen_treatment noref
_refine_ls_number_parameters 343
_refine_ls_number_reflns 3635
_refine_ls_R_factor_gt 0.0539
_refine_ls_shift/su_max 0.0225
_refine_ls_structure_factor_coef F
_refine_ls_weighting_scheme unit
_refine_ls_wR_factor_ref 0.0642
_reflns_number_gt 3635
_reflns_number_total 7795
_reflns_threshold_expression F^2^>3.0\s(F^2^)
_cod_data_source_file jo026801xsi20030127_123539_1.cif
_cod_data_source_block compound_5c
_cod_original_sg_symbol_H-M 'C 2/c'
_cod_original_formula_sum 'C70 H76 Cl2 O4 S4 '
_cod_database_code 4022350

loop_
_symmetry_equiv_pos_as_xyz
x,y,z
-x,y,1/2-z
-x,-y,-z
x,-y,1/2+z
1/2+x,1/2+y,z
1/2-x,1/2+y,1/2-z
1/2-x,1/2-y,-z
1/2+x,1/2-y,1/2+z

loop_
_atom_site_label
_atom_site_type_symbol
_atom_site_fract_x
_atom_site_fract_y
_atom_site_fract_z
_atom_site_U_iso_or_equiv
_atom_site_adp_type
_atom_site_occupancy
_atom_site_calc_flag
_atom_site_refinement_flags
Cl(2) Cl 0.4815 0.5968 0.2217 0.1266 Uani 0.50 d P
Cl(3) Cl 0.4519 0.5759 0.0552 0.1234 Uani 0.25 d P
Cl(4) Cl 0.3599 0.6408 0.1516 0.1157 Uani 0.25 d P
Cl(5) Cl 0.4383 0.6140 0.0699 0.1067 Uani 0.20 d P
Cl(6) Cl 0.4468 0.6277 0.0472 0.1002 Uani 0.20 d P
Cl(7) Cl 0.3340 0.6473 0.1598 0.1622 Uani 0.20 d P
S(1) S 0.50003(6) 0.12842(9) 0.43877(6) 0.0524(3) Uani 1.00 d .
S(2) S 0.31794(5) 0.13591(8) 0.21595(5) 0.0487(3) Uani 1.00 d .
O(1) O 0.4426(1) 0.1831(2) 0.1733(1) 0.0544(10) Uani 1.00 d .
O(2) O 0.4102(1) 0.2118(2) 0.3268(1) 0.0467(8) Uani 1.00 d .
C(1) C 0.4472(2) 0.0767(3) 0.3754(2) 0.044(1) Uani 1.00 d .
C(2) C 0.4082(2) 0.1239(3) 0.3280(2) 0.042(1) Uani 1.00 d .
C(3) C 0.3679(2) 0.0795(3) 0.2793(2) 0.045(1) Uani 1.00 d .
C(4) C 0.3669(2) -0.0094(3) 0.2790(2) 0.051(1) Uani 1.00 d .
C(5) C 0.4061(2) -0.0573(3) 0.3258(2) 0.052(1) Uani 1.00 d .
C(6) C 0.4460(2) -0.0126(3) 0.3739(2) 0.049(1) Uani 1.00 d .
C(7) C 0.3481(2) 0.0969(3) 0.1475(2) 0.044(1) Uani 1.00 d .
C(8) C 0.4048(2) 0.1270(3) 0.1337(2) 0.044(1) Uani 1.00 d .
C(9) C 0.4271(2) 0.0923(3) 0.0804(2) 0.046(1) Uani 1.00 d .
C(10) C 0.3935(2) 0.0286(3) 0.0427(2) 0.049(1) Uani 1.00 d .
C(11) C 0.3367(2) -0.0024(3) 0.0565(2) 0.048(1) Uani 1.00 d .
C(12) C 0.3145(2) 0.0336(3) 0.1090(2) 0.046(1) Uani 1.00 d .
C(13) C 0.3039(2) -0.0765(3) 0.0167(3) 0.061(2) Uani 1.00 d .
C(14) C 0.4015(3) -0.1555(3) 0.3259(3) 0.073(2) Uani 1.00 d .
C(15) C 0.2909(3) -0.0539(4) -0.0562(3) 0.076(2) Uani 1.00 d .
C(16) C 0.2411(3) -0.0980(4) 0.0365(3) 0.090(2) Uani 1.00 d .
C(17) C 0.3472(3) -0.1545(4) 0.0283(3) 0.084(2) Uani 1.00 d .
C(18) C 0.3893(6) -0.1891(5) 0.2576(4) 0.182(4) Uani 1.00 d .
C(19) C 0.3451(4) -0.1797(5) 0.3566(5) 0.145(4) Uani 1.00 d .
C(20) C 0.4582(4) -0.1965(4) 0.3662(4) 0.115(3) Uani 1.00 d .
C(21) C 0.3657(3) 0.2522(4) 0.3597(3) 0.068(2) Uani 1.00 d .
C(22) C 0.3595(2) 0.3446(3) 0.3409(2) 0.056(2) Uani 1.00 d .
C(23) C 0.3174(3) 0.3691(4) 0.2883(3) 0.071(2) Uani 1.00 d .
C(24) C 0.3102(3) 0.4537(5) 0.2702(4) 0.097(3) Uani 1.00 d .
C(25) C 0.3464(4) 0.5136(4) 0.3052(5) 0.113(3) Uani 1.00 d .
C(26) C 0.3895(4) 0.4915(5) 0.3576(5) 0.123(4) Uani 1.00 d .
C(27) C 0.3960(3) 0.4066(5) 0.3758(3) 0.090(2) Uani 1.00 d .
C(28) C 0.4257(3) 0.2716(3) 0.1730(3) 0.067(2) Uani 1.00 d .
C(29) C 0.3914(2) 0.3038(3) 0.1087(2) 0.055(1) Uani 1.00 d .
C(30) C 0.3265(3) 0.3117(3) 0.0974(3) 0.072(2) Uani 1.00 d .
C(31) C 0.2952(3) 0.3385(4) 0.0363(4) 0.091(2) Uani 1.00 d .
C(32) C 0.3282(4) 0.3560(4) -0.0124(3) 0.099(3) Uani 1.00 d .
C(33) C 0.3915(4) 0.3484(4) -0.0007(3) 0.100(3) Uani 1.00 d .
C(34) C 0.4232(3) 0.3226(4) 0.0592(3) 0.075(2) Uani 1.00 d .
C(35) C 0.3995 0.5478 0.1201 0.1308 Uani 0.50 d P
C(36) C 0.4412 0.5159 0.1704 0.1314 Uani 0.50 d P
C(37) C 0.3902 0.5352 0.1166 0.0801 Uiso 0.20 d P
H(1) H 0.3383 -0.0380 0.2446 0.0646 Uiso 1.00 calc .
H(2) H 0.4739 -0.0447 0.4082 0.0603 Uiso 1.00 calc .
H(3) H 0.4103 0.0043 0.0065 0.0591 Uiso 1.00 calc .
H(4) H 0.2740 0.0138 0.1191 0.0571 Uiso 1.00 calc .
H(5) H 0.3474 -0.1634 0.2353 0.2163 Uiso 1.00 calc .
H(6) H 0.4180 -0.1780 0.2330 0.2163 Uiso 1.00 calc .
H(7) H 0.3788 -0.2504 0.2573 0.2163 Uiso 1.00 calc .
H(8) H 0.2915 0.3249 0.2616 0.0856 Uiso 1.00 calc .
H(9) H 0.2790 0.4701 0.2323 0.1104 Uiso 1.00 calc .
H(10) H 0.3396 0.5728 0.2874 0.1398 Uiso 1.00 calc .
H(11) H 0.4139 0.5367 0.3842 0.1513 Uiso 1.00 calc .
H(12) H 0.4275 0.3893 0.4163 0.1188 Uiso 1.00 calc .
H(13) H 0.3048 0.2960 0.1332 0.0884 Uiso 1.00 calc .
H(14) H 0.2484 0.3444 0.0288 0.1112 Uiso 1.00 calc .
H(15) H 0.3046 0.3735 -0.0553 0.1204 Uiso 1.00 calc .
H(16) H 0.4141 0.3595 -0.0353 0.1243 Uiso 1.00 calc .
H(17) H 0.4697 0.3172 0.0677 0.0923 Uiso 1.00 calc .
H(18) H 0.3247 0.2243 0.3486 0.0822 Uiso 1.00 calc .
H(19) H 0.3782 0.2459 0.4062 0.0822 Uiso 1.00 calc .
H(20) H 0.3990 0.2800 0.2052 0.0798 Uiso 1.00 calc .
H(21) H 0.4626 0.3051 0.1860 0.0798 Uiso 1.00 calc .
H(22) H 0.3293 -0.0393 -0.0708 0.0880 Uiso 1.00 calc .
H(23) H 0.2719 -0.1006 -0.0818 0.0880 Uiso 1.00 calc .
H(24) H 0.2633 -0.0055 -0.0638 0.0880 Uiso 1.00 calc .
H(25) H 0.2137 -0.0514 0.0294 0.1052 Uiso 1.00 calc .
H(26) H 0.2228 -0.1472 0.0139 0.1052 Uiso 1.00 calc .
H(27) H 0.2483 -0.1120 0.0829 0.1052 Uiso 1.00 calc .
H(28) H 0.3556 -0.1688 0.0754 0.0936 Uiso 1.00 calc .
H(29) H 0.3305 -0.2032 0.0060 0.0936 Uiso 1.00 calc .
H(30) H 0.3880 -0.1420 0.0179 0.0936 Uiso 1.00 calc .
H(31) H 0.3516 -0.1588 0.3999 0.1798 Uiso 1.00 calc .
H(32) H 0.3088 -0.1555 0.3320 0.1798 Uiso 1.00 calc .
H(33) H 0.3417 -0.2404 0.3570 0.1798 Uiso 1.00 calc .
H(34) H 0.4528 -0.2565 0.3675 0.1370 Uiso 1.00 calc .
H(35) H 0.4946 -0.1839 0.3478 0.1370 Uiso 1.00 calc .
H(36) H 0.4645 -0.1741 0.4094 0.1370 Uiso 1.00 calc .
H(37) H 0.4631 0.4917 0.1391 0.2116 Uiso 0.50 calc P
H(38) H 0.4131 0.4821 0.1834 0.2116 Uiso 0.50 calc P

loop_
_atom_site_aniso_label
_atom_site_aniso_U_11
_atom_site_aniso_U_22
_atom_site_aniso_U_33
_atom_site_aniso_U_12
_atom_site_aniso_U_13
_atom_site_aniso_U_23
Cl(2) 0.1540 0.1140 0.1092 -0.0309 0.0164 -0.0212
Cl(3) 0.1278 0.1467 0.0827 -0.0510 -0.0165 0.0049
Cl(4) 0.1300 0.0881 0.1164 0.0007 -0.0124 -0.0153
Cl(5) 0.1369 0.1063 0.0664 -0.0253 -0.0105 0.0167
Cl(6) 0.1062 0.1365 0.0577 0.0113 0.0140 0.0027
Cl(7) 0.1543 0.1175 0.1755 -0.0325 -0.0775 -0.0180
S(1) 0.0504(7) 0.0631(8) 0.0456(6) 0.0107(6) 0.0136(5) -0.0045(6)
S(2) 0.0498(7) 0.0513(7) 0.0464(6) 0.0103(6) 0.0121(5) 0.0011(6)
O(1) 0.057(2) 0.054(2) 0.051(2) -0.005(2) 0.004(2) -0.004(2)
O(2) 0.050(2) 0.043(2) 0.051(2) 0.006(2) 0.019(1) -0.001(2)
C(1) 0.045(2) 0.052(3) 0.040(2) 0.004(2) 0.015(2) -0.001(2)
C(2) 0.044(2) 0.044(2) 0.042(2) 0.006(2) 0.019(2) 0.003(2)
C(3) 0.047(3) 0.049(3) 0.043(2) 0.005(2) 0.017(2) 0.004(2)
C(4) 0.055(3) 0.049(3) 0.050(3) 0.002(2) 0.014(2) 0.000(2)
C(5) 0.063(3) 0.045(3) 0.052(3) 0.010(3) 0.024(2) 0.005(2)
C(6) 0.054(3) 0.051(3) 0.045(3) 0.011(2) 0.017(2) 0.008(2)
C(7) 0.048(2) 0.043(2) 0.043(2) 0.006(2) 0.012(2) 0.004(2)
C(8) 0.046(2) 0.042(2) 0.042(2) 0.002(2) 0.008(2) 0.004(2)
C(9) 0.045(2) 0.048(3) 0.046(2) -0.003(2) 0.012(2) 0.005(2)
C(10) 0.053(3) 0.049(3) 0.050(3) -0.005(2) 0.019(2) -0.005(2)
C(11) 0.050(3) 0.047(3) 0.051(3) -0.003(2) 0.015(2) -0.003(2)
C(12) 0.045(2) 0.043(2) 0.050(3) -0.001(2) 0.014(2) 0.003(2)
C(13) 0.062(3) 0.054(3) 0.074(4) -0.014(3) 0.028(3) -0.017(3)
C(14) 0.107(5) 0.044(3) 0.066(3) 0.013(3) 0.014(3) 0.002(3)
C(15) 0.070(4) 0.084(4) 0.076(4) -0.015(3) 0.020(3) -0.026(3)
C(16) 0.085(4) 0.085(4) 0.113(5) -0.042(3) 0.050(4) -0.045(4)
C(17) 0.106(5) 0.051(3) 0.104(5) -0.012(3) 0.041(4) -0.016(3)
C(18) 0.38(2) 0.062(5) 0.095(6) 0.061(7) 0.005(8) -0.017(4)
C(19) 0.143(7) 0.064(5) 0.24(1) -0.015(5) 0.060(8) 0.036(6)
C(20) 0.124(6) 0.061(4) 0.152(7) 0.032(4) -0.002(5) 0.009(4)
C(21) 0.087(4) 0.066(3) 0.064(3) 0.022(3) 0.044(3) 0.007(3)
C(22) 0.058(3) 0.054(3) 0.063(3) 0.012(2) 0.028(3) -0.006(3)
C(23) 0.074(4) 0.061(3) 0.079(4) 0.009(3) 0.019(3) -0.002(3)
C(24) 0.094(5) 0.081(5) 0.123(6) 0.032(4) 0.036(5) 0.030(4)
C(25) 0.106(6) 0.050(4) 0.20(1) 0.007(4) 0.078(7) -0.005(5)
C(26) 0.084(5) 0.082(6) 0.205(10) -0.010(4) 0.030(6) -0.064(6)
C(27) 0.069(4) 0.083(5) 0.116(5) 0.010(3) 0.010(4) -0.036(4)
C(28) 0.087(4) 0.050(3) 0.064(3) -0.008(3) 0.010(3) -0.009(3)
C(29) 0.066(3) 0.042(3) 0.057(3) -0.008(2) 0.010(3) -0.003(2)
C(30) 0.074(4) 0.054(3) 0.088(4) 0.000(3) 0.018(3) 0.004(3)
C(31) 0.077(4) 0.067(4) 0.121(6) 0.006(3) -0.004(4) -0.003(4)
C(32) 0.137(7) 0.075(5) 0.077(4) 0.026(5) 0.001(5) 0.010(4)
C(33) 0.142(7) 0.086(5) 0.083(5) 0.024(5) 0.048(5) 0.030(4)
C(34) 0.081(4) 0.065(4) 0.082(4) 0.001(3) 0.023(3) 0.018(3)
C(35) 0.1362 0.0527 0.1645 -0.0219 -0.0796 -0.0055
C(36) 0.1605 0.0767 0.1776 -0.0364 0.0859 -0.0535

loop_
_atom_type_symbol
_atom_type_description
_atom_type_scat_dispersion_real
_atom_type_scat_dispersion_imag
_atom_type_scat_source
C C 0.003 0.002
;International Tables for Crystallography 
(1992, Vol. C, Tables 4.2.6.8 and 6.1.1.1) 
;
H H 0.000 0.000
;International Tables for Crystallography 
(1992, Vol. C, Table 6.1.1.2) 
;
O O 0.011 0.006
;International Tables for Crystallography 
(1992, Vol. C, Tables 4.2.6.8 and 6.1.1.1) 
;
S S 0.125 0.123
;International Tables for Crystallography 
(1992, Vol. C, Tables 4.2.6.8 and 6.1.1.1) 
;
Cl Cl 0.148 0.159
;International Tables for Crystallography 
(1992, Vol. C, Tables 4.2.6.8 and 6.1.1.1) 
;

loop_
_geom_angle_atom_site_label_1
_geom_angle_atom_site_label_2
_geom_angle_atom_site_label_3
_geom_angle
_geom_angle_site_symmetry_1
_geom_angle_site_symmetry_3
_geom_angle_publ_flag
C(1) S(1) C(9) 99.4(2) . 2_655 yes
C(3) S(2) C(7) 99.7(2) . . yes
C(8) O(1) C(28) 119.4(4) . . yes
C(2) O(2) C(21) 114.0(4) . . yes
S(1) C(1) C(2) 121.1(4) . . yes
S(1) C(1) C(6) 118.4(4) . . yes
C(2) C(1) C(6) 120.5(4) . . yes
O(2) C(2) C(1) 121.7(4) . . yes
O(2) C(2) C(3) 119.9(4) . . yes
C(1) C(2) C(3) 118.4(4) . . yes
S(2) C(3) C(2) 120.8(3) . . yes
S(2) C(3) C(4) 118.9(4) . . yes
C(2) C(3) C(4) 120.4(4) . . yes
C(3) C(4) C(5) 121.8(5) . . yes
C(4) C(5) C(6) 117.4(4) . . yes
C(4) C(5) C(14) 120.3(5) . . yes
C(6) C(5) C(14) 122.2(5) . . yes
C(1) C(6) C(5) 121.6(4) . . yes
S(2) C(7) C(8) 120.9(3) . . yes
S(2) C(7) C(12) 118.6(3) . . yes
C(8) C(7) C(12) 120.5(4) . . yes
O(1) C(8) C(7) 122.9(4) . . yes
O(1) C(8) C(9) 118.3(4) . . yes
C(7) C(8) C(9) 118.4(4) . . yes
S(1) C(9) C(8) 119.9(3) 2_655 . yes
S(1) C(9) C(10) 119.5(3) 2_655 . yes
C(8) C(9) C(10) 120.5(4) . . yes
C(9) C(10) C(11) 121.5(4) . . yes
C(10) C(11) C(12) 117.4(4) . . yes
C(10) C(11) C(13) 119.5(4) . . yes
C(12) C(11) C(13) 122.9(4) . . yes
C(7) C(12) C(11) 121.6(4) . . yes
C(11) C(13) C(15) 110.5(4) . . yes
C(11) C(13) C(16) 111.7(4) . . yes
C(11) C(13) C(17) 107.9(4) . . yes
C(15) C(13) C(16) 107.7(5) . . yes
C(15) C(13) C(17) 109.8(4) . . yes
C(16) C(13) C(17) 109.3(5) . . yes
C(5) C(14) C(18) 110.4(5) . . yes
C(5) C(14) C(19) 107.8(5) . . yes
C(5) C(14) C(20) 112.2(5) . . yes
C(18) C(14) C(19) 107.3(8) . . yes
C(18) C(14) C(20) 111.9(6) . . yes
C(19) C(14) C(20) 106.9(6) . . yes
O(2) C(21) C(22) 109.7(4) . . yes
C(21) C(22) C(23) 120.3(5) . . yes
C(21) C(22) C(27) 121.6(5) . . yes
C(23) C(22) C(27) 118.1(5) . . yes
C(22) C(23) C(24) 121.6(6) . . yes
C(23) C(24) C(25) 119.3(7) . . yes
C(24) C(25) C(26) 120.9(7) . . yes
C(25) C(26) C(27) 119.4(7) . . yes
C(22) C(27) C(26) 120.7(7) . . yes
O(1) C(28) C(29) 114.4(4) . . yes
C(28) C(29) C(30) 120.4(5) . . yes
C(28) C(29) C(34) 120.8(5) . . yes
C(30) C(29) C(34) 118.7(5) . . yes
C(29) C(30) C(31) 119.5(6) . . yes
C(30) C(31) C(32) 120.4(6) . . yes
C(31) C(32) C(33) 119.6(6) . . yes
C(32) C(33) C(34) 120.9(6) . . yes
C(29) C(34) C(33) 120.8(6) . . yes

loop_
_geom_bond_atom_site_label_1
_geom_bond_atom_site_label_2
_geom_bond_distance
_geom_bond_site_symmetry_2
_geom_bond_publ_flag
S(1) C(1) 1.781(4) . yes
S(1) C(9) 1.784(4) 2_655 yes
S(2) C(3) 1.785(4) . yes
S(2) C(7) 1.781(4) . yes
O(1) C(8) 1.370(5) . yes
O(1) C(28) 1.430(6) . yes
O(2) C(2) 1.374(5) . yes
O(2) C(21) 1.427(5) . yes
C(1) C(2) 1.392(6) . yes
C(1) C(6) 1.396(6) . yes
C(2) C(3) 1.400(6) . yes
C(3) C(4) 1.388(6) . yes
C(4) C(5) 1.394(6) . yes
C(5) C(6) 1.391(7) . yes
C(5) C(14) 1.537(7) . yes
C(7) C(8) 1.391(6) . yes
C(7) C(12) 1.394(6) . yes
C(8) C(9) 1.401(6) . yes
C(9) C(10) 1.390(6) . yes
C(10) C(11) 1.396(6) . yes
C(11) C(12) 1.394(6) . yes
C(11) C(13) 1.524(6) . yes
C(13) C(15) 1.541(8) . yes
C(13) C(16) 1.525(7) . yes
C(13) C(17) 1.528(8) . yes
C(14) C(18) 1.500(9) . yes
C(14) C(19) 1.524(10) . yes
C(14) C(20) 1.503(8) . yes
C(21) C(22) 1.494(7) . yes
C(22) C(23) 1.351(7) . yes
C(22) C(27) 1.374(8) . yes
C(23) C(24) 1.376(8) . yes
C(24) C(25) 1.35(1) . yes
C(25) C(26) 1.35(1) . yes
C(26) C(27) 1.38(1) . yes
C(28) C(29) 1.501(7) . yes
C(29) C(30) 1.386(7) . yes
C(29) C(34) 1.374(7) . yes
C(30) C(31) 1.399(9) . yes
C(31) C(32) 1.370(9) . yes
C(32) C(33) 1.352(10) . yes
C(33) C(34) 1.377(8) . yes
